data_4511841
loop_
_publ_author_name
'Maximo, Guilherme J.'
'Santos, Ricardo J. B. N.'
'Brand\~ao, Paula'
'Esperan\,ca, Jos\'e M. S. S.'
'Costa, Mariana C.'
'Meirelles, Antonio J. A.'
'Freire, Mara G.'
'Coutinho, Jo\~ao A. P.'

_publ_section_title
;
 Generating Ionic Liquids from Ionic Solids: An Investigation of the
 Melting Behavior of Binary Mixtures of Ionic Liquids
;
_journal_issue 9
_journal_name_full 'Crystal Growth &amp; Design'
_journal_page_first 4270
_journal_paper_doi 10.1021/cg500655s
_journal_volume 14
_journal_year 2014
_chemical_formula_sum 'C7 H13 F6 N2 P'
_chemical_formula_weight 270.16
_chemical_name_systematic
;
 ?
;
_space_group_crystal_system monoclinic
_space_group_IT_number 14
_space_group_name_Hall '-P 2ybc'
_space_group_name_H-M_alt 'P 1 21/c 1'
_symmetry_space_group_name_Hall '-P 2ybc'
_symmetry_space_group_name_H-M 'P 1 21/c 1'
_atom_sites_solution_hydrogens geom
_audit_creation_method SHELXL-2013
_cell_angle_alpha 90
_cell_angle_beta 106.075(5)
_cell_angle_gamma 90
_cell_formula_units_Z 4
_cell_length_a 8.5236(14)
_cell_length_b 10.0435(17)
_cell_length_c 13.640(3)
_cell_measurement_reflns_used 126
_cell_measurement_temperature 180(2)
_cell_measurement_theta_max 29.30
_cell_measurement_theta_min 2.35
_cell_volume 1122.0(4)
_computing_cell_refinement 'Bruker Smart'
_computing_data_collection 'Bruker Smart'
_computing_data_reduction 'Bruker Saint'
_computing_molecular_graphics 'Platon(Spek, 2008)'
_computing_publication_material 'SHELXL-2013 (Sheldrick, 2013)'
_computing_structure_refinement 'SHELXL-2013 (Sheldrick, 2013)'
_computing_structure_solution 'SHELXS-2013 (Sheldrick, 2013)'
_diffrn_ambient_temperature 180(2)
_diffrn_measured_fraction_theta_full 1.000
_diffrn_measured_fraction_theta_max 0.997
_diffrn_measurement_device_type CCD
_diffrn_measurement_method 'omega and phi scans'
_diffrn_radiation_type MoK\a
_diffrn_radiation_wavelength 0.71073
_diffrn_reflns_av_R_equivalents 0.0243
_diffrn_reflns_av_unetI/netI 0.0154
_diffrn_reflns_Laue_measured_fraction_full 1.000
_diffrn_reflns_Laue_measured_fraction_max 0.997
_diffrn_reflns_limit_h_max 13
_diffrn_reflns_limit_h_min -13
_diffrn_reflns_limit_k_max 15
_diffrn_reflns_limit_k_min -15
_diffrn_reflns_limit_l_max 21
_diffrn_reflns_limit_l_min -21
_diffrn_reflns_number 27615
_diffrn_reflns_point_group_measured_fraction_full 1.000
_diffrn_reflns_point_group_measured_fraction_max 0.997
_diffrn_reflns_theta_full 25.242
_diffrn_reflns_theta_max 33.288
_diffrn_reflns_theta_min 2.487
_diffrn_source 'fine-focus sealed tube'
_exptl_absorpt_coefficient_mu 0.302
_exptl_absorpt_correction_type multi-scan
_exptl_crystal_colour colorless
_exptl_crystal_density_diffrn 1.599
_exptl_crystal_description block
_exptl_crystal_F_000 552
_exptl_crystal_size_max 0.500
_exptl_crystal_size_mid 0.300
_exptl_crystal_size_min 0.100
_exptl_transmission_factor_max 0.7465
_exptl_transmission_factor_min 0.6972
_refine_diff_density_max 0.564
_refine_diff_density_min -0.277
_refine_diff_density_rms 0.078
_refine_ls_extinction_method none
_refine_ls_goodness_of_fit_ref 1.029
_refine_ls_hydrogen_treatment constr
_refine_ls_matrix_type full
_refine_ls_number_parameters 147
_refine_ls_number_reflns 4326
_refine_ls_number_restraints 0
_refine_ls_restrained_S_all 1.029
_refine_ls_R_factor_all 0.0564
_refine_ls_R_factor_gt 0.0467
_refine_ls_shift/su_max 0.001
_refine_ls_shift/su_mean 0.000
_refine_ls_structure_factor_coef Fsqd
_refine_ls_weighting_details 'w=1/[\s^2^(Fo^2^)+(0.0777P)^2^+0.3393P] where P=(Fo^2^+2Fc^2^)/3'
_refine_ls_weighting_scheme calc
_refine_ls_wR_factor_gt 0.1265
_refine_ls_wR_factor_ref 0.1352
_reflns_Friedel_coverage 0.000
_reflns_number_gt 3583
_reflns_number_total 4326
_reflns_threshold_expression 'I > 2\s(I)'
_cod_data_source_file cg500655s_si_002.cif
_cod_data_source_block c3mim_pf6
_cod_depositor_comments 'Adding full bibliography for 4511841--4511843.cif.'
_cod_original_cell_volume 1122.0(3)
_cod_database_code 4511841
_shelx_space_group_comment
;
The symmetry employed for this shelxl refinement is uniquely defined
by the following loop, which should always be used as a source of
symmetry information in preference to the above space-group names.
They are only intended as comments.
;
_shelx_estimated_absorpt_t_min 0.864
_shelx_estimated_absorpt_t_max 0.970
_shelxl_version_number 2013-4

loop_
_space_group_symop_operation_xyz
'x, y, z'
'-x, y+1/2, -z+1/2'
'-x, -y, -z'
'x, -y-1/2, z-1/2'

loop_
_atom_site_label
_atom_site_type_symbol
_atom_site_fract_x
_atom_site_fract_y
_atom_site_fract_z
_atom_site_U_iso_or_equiv
_atom_site_adp_type
_atom_site_occupancy
_atom_site_site_symmetry_order
_atom_site_calc_flag
_atom_site_refinement_flags_posn
_atom_site_refinement_flags_adp
P1 P 0.27168(4) 0.82004(3) 0.11279(2) 0.02711(9) Uani 1 1 d . .
F2 F 0.41251(11) 0.71814(10) 0.16672(8) 0.0479(2) Uani 1 1 d . .
F3 F 0.40794(13) 0.92458(9) 0.10392(9) 0.0508(3) Uani 1 1 d . .
F5 F 0.26886(14) 0.76254(11) 0.00410(8) 0.0524(3) Uani 1 1 d . .
F6 F 0.13707(12) 0.71364(13) 0.12148(9) 0.0572(3) Uani 1 1 d . .
F4 F 0.13206(14) 0.92216(11) 0.05916(10) 0.0615(3) Uani 1 1 d . .
F1 F 0.27612(15) 0.87738(16) 0.22219(8) 0.0684(4) Uani 1 1 d . .
N1 N 0.27812(12) 0.31414(10) 0.13472(8) 0.02642(19) Uani 1 1 d . .
C2 C 0.31596(15) 0.41569(11) 0.19868(9) 0.0282(2) Uani 1 1 d . .
H2 H 0.4115 0.4689 0.2099 0.034 Uiso 1 1 calc R U
N3 N 0.19899(14) 0.43108(10) 0.24442(8) 0.0302(2) Uani 1 1 d . .
C4 C 0.08145(19) 0.33666(17) 0.20761(12) 0.0421(3) Uani 1 1 d . .
H4 H -0.0165 0.3251 0.2270 0.051 Uiso 1 1 calc R U
C5 C 0.13040(18) 0.26304(16) 0.13871(11) 0.0400(3) Uani 1 1 d . .
H5 H 0.0738 0.1901 0.1004 0.048 Uiso 1 1 calc R U
C6 C 0.1988(2) 0.53035(15) 0.32273(12) 0.0453(3) Uani 1 1 d . .
H6A H 0.2939 0.5165 0.3816 0.068 Uiso 1 1 calc R U
H6B H 0.0987 0.5214 0.3442 0.068 Uiso 1 1 calc R U
H6C H 0.2036 0.6197 0.2949 0.068 Uiso 1 1 calc R U
C7 C 0.37440(16) 0.26616(13) 0.06772(11) 0.0337(3) Uani 1 1 d . .
H7A H 0.3967 0.1699 0.0797 0.040 Uiso 1 1 calc R U
H7B H 0.4804 0.3135 0.0843 0.040 Uiso 1 1 calc R U
C8 C 0.28500(17) 0.28867(16) -0.04316(11) 0.0374(3) Uani 1 1 d . .
H8A H 0.3522 0.2533 -0.0859 0.045 Uiso 1 1 calc R U
H8B H 0.1815 0.2377 -0.0598 0.045 Uiso 1 1 calc R U
C9 C 0.2468(3) 0.4332(2) -0.07007(16) 0.0615(5) Uani 1 1 d . .
H9A H 0.1741 0.4675 -0.0315 0.092 Uiso 1 1 calc R U
H9B H 0.1932 0.4410 -0.1433 0.092 Uiso 1 1 calc R U
H9C H 0.3484 0.4848 -0.0529 0.092 Uiso 1 1 calc R U

loop_
_atom_site_aniso_label
_atom_site_aniso_U_11
_atom_site_aniso_U_22
_atom_site_aniso_U_33
_atom_site_aniso_U_23
_atom_site_aniso_U_13
_atom_site_aniso_U_12
P1 0.02506(15) 0.03069(16) 0.02564(15) 0.00233(10) 0.00711(11) 0.00315(10)
F2 0.0348(4) 0.0431(5) 0.0634(6) 0.0214(4) 0.0098(4) 0.0089(4)
F3 0.0481(5) 0.0379(4) 0.0608(6) 0.0118(4) 0.0056(4) -0.0137(4)
F5 0.0681(7) 0.0569(6) 0.0352(4) -0.0109(4) 0.0197(4) -0.0053(5)
F6 0.0355(5) 0.0773(7) 0.0572(6) 0.0197(5) 0.0099(4) -0.0175(5)
F4 0.0478(6) 0.0560(6) 0.0692(7) 0.0057(5) -0.0027(5) 0.0250(5)
F1 0.0616(7) 0.1059(10) 0.0389(5) -0.0253(6) 0.0160(5) 0.0106(7)
N1 0.0262(4) 0.0263(4) 0.0266(4) 0.0005(3) 0.0069(3) -0.0004(3)
C2 0.0290(5) 0.0260(5) 0.0286(5) -0.0003(4) 0.0060(4) -0.0009(4)
N3 0.0377(5) 0.0282(4) 0.0257(4) 0.0024(3) 0.0104(4) 0.0045(4)
C4 0.0387(7) 0.0550(8) 0.0380(7) -0.0056(6) 0.0197(6) -0.0112(6)
C5 0.0406(7) 0.0455(7) 0.0385(7) -0.0093(5) 0.0184(6) -0.0181(6)
C6 0.0703(10) 0.0339(6) 0.0361(7) -0.0028(5) 0.0220(7) 0.0103(6)
C7 0.0292(5) 0.0336(6) 0.0403(6) -0.0039(5) 0.0129(5) 0.0054(4)
C8 0.0366(6) 0.0453(7) 0.0338(6) -0.0095(5) 0.0160(5) -0.0027(5)
C9 0.0793(14) 0.0573(11) 0.0474(10) 0.0172(8) 0.0164(9) -0.0009(9)

loop_
_atom_type_symbol
_atom_type_description
_atom_type_scat_dispersion_real
_atom_type_scat_dispersion_imag
_atom_type_scat_source
C C 0.0033 0.0016 'International Tables Vol C Tables 4.2.6.8 and 6.1.1.4'
H H 0.0000 0.0000 'International Tables Vol C Tables 4.2.6.8 and 6.1.1.4'
N N 0.0061 0.0033 'International Tables Vol C Tables 4.2.6.8 and 6.1.1.4'
F F 0.0171 0.0103 'International Tables Vol C Tables 4.2.6.8 and 6.1.1.4'
P P 0.1023 0.0942 'International Tables Vol C Tables 4.2.6.8 and 6.1.1.4'

loop_
_geom_angle_atom_site_label_1
_geom_angle_atom_site_label_2
_geom_angle_atom_site_label_3
_geom_angle
F5 P1 F4 89.38(7)
F5 P1 F1 179.51(7)
F4 P1 F1 91.06(7)
F5 P1 F2 90.69(6)
F4 P1 F2 179.70(6)
F1 P1 F2 88.87(7)
F5 P1 F3 89.52(6)
F4 P1 F3 90.48(7)
F1 P1 F3 90.24(7)
F2 P1 F3 89.23(5)
F5 P1 F6 90.02(7)
F4 P1 F6 90.24(7)
F1 P1 F6 90.21(8)
F2 P1 F6 90.05(6)
F3 P1 F6 179.14(6)
C2 N1 C5 108.70(11)
C2 N1 C7 125.96(10)
C5 N1 C7 125.31(11)
N1 C2 N3 108.85(11)
N1 C2 H2 125.6
N3 C2 H2 125.6
C2 N3 C4 108.44(11)
C2 N3 C6 125.30(12)
C4 N3 C6 126.25(12)
C5 C4 N3 107.38(12)
C5 C4 H4 126.3
N3 C4 H4 126.3
C4 C5 N1 106.63(12)
C4 C5 H5 126.7
N1 C5 H5 126.7
N3 C6 H6A 109.5
N3 C6 H6B 109.5
H6A C6 H6B 109.5
N3 C6 H6C 109.5
H6A C6 H6C 109.5
H6B C6 H6C 109.5
N1 C7 C8 111.11(10)
N1 C7 H7A 109.4
C8 C7 H7A 109.4
N1 C7 H7B 109.4
C8 C7 H7B 109.4
H7A C7 H7B 108.0
C9 C8 C7 113.72(13)
C9 C8 H8A 108.8
C7 C8 H8A 108.8
C9 C8 H8B 108.8
C7 C8 H8B 108.8
H8A C8 H8B 107.7
C8 C9 H9A 109.5
C8 C9 H9B 109.5
H9A C9 H9B 109.5
C8 C9 H9C 109.5
H9A C9 H9C 109.5
H9B C9 H9C 109.5

loop_
_geom_bond_atom_site_label_1
_geom_bond_atom_site_label_2
_geom_bond_distance
P1 F5 1.5851(10)
P1 F4 1.5878(10)
P1 F1 1.5901(11)
P1 F2 1.5938(9)
P1 F3 1.5949(10)
P1 F6 1.5962(10)
N1 C2 1.3226(15)
N1 C5 1.3746(16)
N1 C7 1.4684(16)
C2 N3 1.3235(16)
C2 H2 0.9500
N3 C4 1.3699(19)
N3 C6 1.4615(17)
C4 C5 1.350(2)
C4 H4 0.9500
C5 H5 0.9500
C6 H6A 0.9800
C6 H6B 0.9800
C6 H6C 0.9800
C7 C8 1.510(2)
C7 H7A 0.9900
C7 H7B 0.9900
C8 C9 1.510(3)
C8 H8A 0.9900
C8 H8B 0.9900
C9 H9A 0.9800
C9 H9B 0.9800
C9 H9C 0.9800
